data_7112577
loop_
_publ_author_name
'Masciocchi, Daniela'
'Villa, Stefania'
'Meneghetti, Fiorella'
'Pedretti, Alessandro'
'Barlocco, Daniela'
'Legnani, Laura'
'Toma, Lucio'
'Kwon, Byoung-Mog'
'Nakano, Shintaro'
'Asai, Akira'
'Gelain, Arianna'

_publ_section_title
;
 Biological and computational evaluation of an oxadiazole derivative
 (MD77) as a new lead for direct STAT3 inhibitors
;
_journal_issue 5
_journal_name_full MedChemComm
_journal_page_first 592
_journal_paper_doi 10.1039/c2md20018j
_journal_volume 3
_journal_year 2012
_chemical_formula_sum 'C16 H9 Cl F3 N3 O2'
_chemical_formula_weight 367.71
_chemical_name_systematic
;
?
;
_space_group_IT_number 7
_symmetry_space_group_name_Hall 'P -2yc'
_symmetry_space_group_name_H-M 'P 1 c 1'
_atom_sites_solution_hydrogens geom
_atom_sites_solution_primary direct
_atom_sites_solution_secondary difmap
_audit_conform_dict_location ftp://ftp.iucr.org/pub/cif_core.dic
_audit_conform_dict_name cif_core.dic
_audit_conform_dict_version 2.4
_audit_creation_date 2011-12-06
_audit_creation_method 'WinGX routine CIF_UPDATE'
_cell_angle_alpha 90
_cell_angle_beta 92.280(10)
_cell_angle_gamma 90
_cell_formula_units_Z 2
_cell_length_a 11.115(3)
_cell_length_b 5.008(3)
_cell_length_c 14.112(5)
_cell_measurement_reflns_used 25
_cell_measurement_temperature 293(2)
_cell_measurement_theta_max 10
_cell_measurement_theta_min 9
_cell_volume 784.9(6)
_computing_cell_refinement 'SHELXL-97 (Sheldrick, 2008)'
_computing_data_reduction 'XCAD4 (Harms & Wocadlo, 1995)'
_computing_molecular_graphics 'Ortep-3 for Windows (Farrugia, 1997)'
_computing_publication_material 'WinGX publication routines (Farrugia, 1999)'
_computing_structure_refinement 'SHELXL-97 (Sheldrick, 2008)'
_computing_structure_solution 'SIR-92 (Altomare et al., 1994)'
_diffrn_ambient_temperature 293(2)
_diffrn_measured_fraction_theta_full 0.999
_diffrn_measured_fraction_theta_max 0.999
_diffrn_measurement_device_type 'Enraf Nonius CAD4'
_diffrn_measurement_method 'non-profiled omega/2theta scans'
_diffrn_radiation_monochromator graphite
_diffrn_radiation_type MoK\a
_diffrn_radiation_wavelength 0.71073
_diffrn_reflns_av_R_equivalents 0.0937
_diffrn_reflns_av_unetI/netI 0.2392
_diffrn_reflns_limit_h_max 13
_diffrn_reflns_limit_h_min -13
_diffrn_reflns_limit_k_max 5
_diffrn_reflns_limit_k_min -1
_diffrn_reflns_limit_l_max 16
_diffrn_reflns_limit_l_min -1
_diffrn_reflns_number 1925
_diffrn_reflns_theta_full 24.97
_diffrn_reflns_theta_max 24.97
_diffrn_reflns_theta_min 2.89
_diffrn_source 'fine-focus sealed tube'
_diffrn_standards_decay_% 1
_diffrn_standards_interval_time 120
_diffrn_standards_number 3
_exptl_absorpt_coefficient_mu 0.292
_exptl_absorpt_correction_type none
_exptl_crystal_colour white
_exptl_crystal_density_diffrn 1.556
_exptl_crystal_density_method 'not measured'
_exptl_crystal_description platelet
_exptl_crystal_F_000 372
_exptl_crystal_size_max 0.5
_exptl_crystal_size_mid 0.4
_exptl_crystal_size_min 0.3
_refine_diff_density_max 0.273
_refine_diff_density_min -0.267
_refine_diff_density_rms 0.079
_refine_ls_extinction_method none
_refine_ls_goodness_of_fit_ref 0.846
_refine_ls_hydrogen_treatment constr
_refine_ls_matrix_type full
_refine_ls_number_parameters 190
_refine_ls_number_reflns 1549
_refine_ls_number_restraints 2
_refine_ls_restrained_S_all 0.845
_refine_ls_R_factor_all 0.2155
_refine_ls_R_factor_gt 0.0439
_refine_ls_shift/su_mean 0.007
_refine_ls_structure_factor_coef Fsqd
_refine_ls_weighting_details 'calc w=1/[\s^2^(Fo^2^)+(0.0000P)^2^+0.0000P] where P=(Fo^2^+2Fc^2^)/3'
_refine_ls_weighting_scheme calc
_refine_ls_wR_factor_ref 0.0571
_reflns_number_gt 532
_reflns_number_total 1549
_reflns_threshold_expression >2sigma(I)
_cod_data_source_file c2md20018j.txt
_cod_data_source_block 1
_cod_database_code 7112577

loop_
_symmetry_equiv_pos_as_xyz
'x, y, z'
'x, -y, z+1/2'

loop_
_atom_site_label
_atom_site_type_symbol
_atom_site_fract_x
_atom_site_fract_y
_atom_site_fract_z
_atom_site_U_iso_or_equiv
_atom_site_adp_type
_atom_site_occupancy
_atom_site_symmetry_multiplicity
_atom_site_calc_flag
_atom_site_refinement_flags
Cl1 Cl -0.5741(2) 0.6886(5) 0.3981(2) 0.0962(13) Uani 1 1 d .
O2 O -0.0431(5) 0.2693(10) 0.5217(5) 0.0436(9) Uani 1 1 d .
F3 F 0.2162(6) 0.0851(14) 0.0948(4) 0.094(2) Uani 1 1 d .
N2 N -0.1047(7) -0.2826(14) 0.6852(6) 0.049(2) Uani 1 1 d .
N3 N -0.0768(6) -0.1700(13) 0.5296(5) 0.0436(9) Uani 1 1 d .
H3 H -0.0690 -0.3210 0.5015 0.052 Uiso 1 1 calc R
O1 O -0.1862(7) -0.2256(13) 0.7569(5) 0.061(2) Uani 1 1 d .
F2 F 0.3685(5) -0.0234(13) 0.1814(4) 0.091(2) Uani 1 1 d .
C8 C 0.1822(8) -0.053(2) 0.2519(6) 0.039(3) Uani 1 1 d .
C5 C 0.0437(9) 0.0056(19) 0.4059(7) 0.0436(9) Uani 1 1 d .
C7 C 0.2074(8) 0.1498(19) 0.3146(7) 0.0436(9) Uani 1 1 d .
H7 H 0.2703 0.2677 0.3047 0.052 Uiso 1 1 calc R
F1 F 0.2518(6) -0.3174(13) 0.1249(5) 0.108(3) Uani 1 1 d .
N1 N -0.2706(7) -0.0451(18) 0.7192(7) 0.059(3) Uani 1 1 d .
C11 C -0.0277(9) 0.0515(17) 0.4921(7) 0.0436(9) Uani 1 1 d .
C2 C -0.1409(8) -0.1580(19) 0.6144(7) 0.0436(9) Uani 1 1 d .
C6 C 0.1361(7) 0.1763(19) 0.3940(7) 0.050(3) Uani 1 1 d .
H6 H 0.1524 0.3106 0.4382 0.060 Uiso 1 1 calc R
C1 C -0.2410(8) 0.010(2) 0.6335(8) 0.047(3) Uani 1 1 d .
C3 C -0.3156(8) 0.187(2) 0.5728(8) 0.044(3) Uani 1 1 d .
C18 C 0.2540(11) -0.071(2) 0.1641(8) 0.058(4) Uani 1 1 d .
C13 C -0.3261(9) 0.153(2) 0.4745(7) 0.053(3) Uani 1 1 d .
H13 H -0.2795 0.0265 0.4447 0.063 Uiso 1 1 calc R
C16 C -0.4653(8) 0.5269(19) 0.5608(8) 0.047(3) Uani 1 1 d .
H16 H -0.5149 0.6509 0.5890 0.057 Uiso 1 1 calc R
C17 C -0.3879(9) 0.377(2) 0.6186(8) 0.054(3) Uani 1 1 d .
H17 H -0.3834 0.3999 0.6840 0.064 Uiso 1 1 calc R
C14 C -0.4050(9) 0.308(2) 0.4224(7) 0.065(3) Uani 1 1 d .
H14 H -0.4136 0.2823 0.3572 0.078 Uiso 1 1 calc R
C9 C 0.0868(9) -0.2215(17) 0.2626(8) 0.0436(9) Uani 1 1 d .
H9 H 0.0691 -0.3542 0.2181 0.052 Uiso 1 1 calc R
C15 C -0.4723(8) 0.502(2) 0.4651(8) 0.050(3) Uani 1 1 d .
C10 C 0.0180(8) -0.1905(19) 0.3405(8) 0.057(3) Uani 1 1 d .
H10 H -0.0469 -0.3040 0.3490 0.068 Uiso 1 1 calc R

loop_
_atom_site_aniso_label
_atom_site_aniso_U_11
_atom_site_aniso_U_22
_atom_site_aniso_U_33
_atom_site_aniso_U_23
_atom_site_aniso_U_13
_atom_site_aniso_U_12
Cl1 0.082(2) 0.0600(17) 0.143(3) 0.009(3) -0.041(2) 0.011(2)
O2 0.054(2) 0.0156(13) 0.062(2) 0.002(2) 0.0093(18) 0.0018(19)
F3 0.120(6) 0.105(6) 0.058(5) 0.026(5) 0.005(4) 0.018(5)
N2 0.082(6) 0.021(4) 0.046(5) 0.013(5) 0.010(5) 0.000(5)
N3 0.054(2) 0.0156(13) 0.062(2) 0.002(2) 0.0093(18) 0.0018(19)
O1 0.087(5) 0.056(6) 0.040(5) 0.022(5) 0.006(4) -0.013(5)
F2 0.059(4) 0.150(6) 0.067(4) 0.004(5) 0.029(4) -0.010(5)
C8 0.047(7) 0.036(7) 0.033(6) 0.000(6) 0.012(5) 0.004(6)
C5 0.054(2) 0.0156(13) 0.062(2) 0.002(2) 0.0093(18) 0.0018(19)
C7 0.054(2) 0.0156(13) 0.062(2) 0.002(2) 0.0093(18) 0.0018(19)
F1 0.172(7) 0.057(5) 0.102(6) -0.039(5) 0.079(5) -0.019(5)
N1 0.056(6) 0.064(7) 0.057(7) 0.019(7) 0.004(6) -0.001(6)
C11 0.054(2) 0.0156(13) 0.062(2) 0.002(2) 0.0093(18) 0.0018(19)
C2 0.054(2) 0.0156(13) 0.062(2) 0.002(2) 0.0093(18) 0.0018(19)
C6 0.060(6) 0.034(6) 0.059(8) 0.013(7) 0.019(6) -0.003(6)
C1 0.072(9) 0.037(7) 0.032(6) 0.004(7) -0.007(7) 0.004(7)
C3 0.053(7) 0.022(6) 0.058(8) 0.012(7) 0.008(7) -0.022(6)
C18 0.061(8) 0.043(9) 0.068(10) -0.019(8) -0.015(8) 0.007(8)
C13 0.068(8) 0.038(8) 0.053(9) 0.002(8) 0.009(6) 0.022(7)
C16 0.034(6) 0.032(7) 0.076(9) -0.024(8) 0.006(6) 0.008(6)
C17 0.046(7) 0.043(7) 0.072(9) 0.005(7) 0.001(7) 0.003(6)
C14 0.083(9) 0.066(9) 0.047(8) -0.002(9) 0.002(7) 0.002(8)
C9 0.054(2) 0.0156(13) 0.062(2) 0.002(2) 0.0093(18) 0.0018(19)
C15 0.044(7) 0.039(8) 0.065(9) 0.016(7) -0.017(6) 0.022(6)
C10 0.044(7) 0.026(6) 0.100(9) 0.023(8) 0.002(7) -0.006(5)

loop_
_atom_type_symbol
_atom_type_description
_atom_type_scat_dispersion_real
_atom_type_scat_dispersion_imag
_atom_type_scat_source
C C 0.0033 0.0016 'International Tables Vol C Tables 4.2.6.8 and 6.1.1.4'
H H 0 0 'International Tables Vol C Tables 4.2.6.8 and 6.1.1.4'
N N 0.0061 0.0033 'International Tables Vol C Tables 4.2.6.8 and 6.1.1.4'
O O 0.0106 0.006 'International Tables Vol C Tables 4.2.6.8 and 6.1.1.4'
F F 0.0171 0.0103 'International Tables Vol C Tables 4.2.6.8 and 6.1.1.4'
Cl Cl 0.1484 0.1585 'International Tables Vol C Tables 4.2.6.8 and 6.1.1.4'

loop_
_computing_data_collection
'CAD-4 Software (Enraf Nonius, 1989)'

loop_
_geom_angle_atom_site_label_1
_geom_angle_atom_site_label_2
_geom_angle_atom_site_label_3
_geom_angle
C2 N2 O1 106.3(7)
C11 N3 C2 121.3(8)
N1 O1 N2 107.3(7)
C7 C8 C9 121.8(9)
C7 C8 C18 118.4(11)
C9 C8 C18 119.5(11)
C6 C5 C10 120.6(10)
C6 C5 C11 115.7(10)
C10 C5 C11 123.7(10)
C8 C7 C6 118.6(9)
C1 N1 O1 107.6(9)
O2 C11 N3 123.4(10)
O2 C11 C5 121.2(10)
N3 C11 C5 115.3(8)
N2 C2 N3 120.2(9)
N2 C2 C1 112.2(9)
N3 C2 C1 127.2(10)
C5 C6 C7 119.7(10)
N1 C1 C2 106.2(10)
N1 C1 C3 121.1(10)
C2 C1 C3 132.2(11)
C13 C3 C17 120.4(11)
C13 C3 C1 122.2(11)
C17 C3 C1 117.1(10)
F2 C18 F3 108.2(11)
F2 C18 F1 104.1(10)
F3 C18 F1 103.9(10)
F2 C18 C8 112.3(10)
F3 C18 C8 114.6(9)
F1 C18 C8 113.0(11)
C14 C13 C3 119.6(10)
C15 C16 C17 123.2(10)
C16 C17 C3 116.5(11)
C13 C14 C15 120.9(11)
C8 C9 C10 118.5(10)
C16 C15 C14 119.3(10)
C16 C15 Cl1 120.4(10)
C14 C15 Cl1 120.0(10)
C5 C10 C9 120.8(10)

loop_
_geom_bond_atom_site_label_1
_geom_bond_atom_site_label_2
_geom_bond_distance
Cl1 C15 1.721(9)
O2 C11 1.183(10)
F3 C18 1.308(11)
N2 C2 1.231(10)
N2 O1 1.415(10)
N3 C11 1.354(10)
N3 C2 1.419(10)
O1 N1 1.393(9)
F2 C18 1.307(12)
C8 C7 1.368(11)
C8 C9 1.368(12)
C8 C18 1.503(12)
C5 C6 1.352(11)
C5 C10 1.370(11)
C5 C11 1.496(12)
C7 C6 1.405(12)
F1 C18 1.353(11)
N1 C1 1.296(12)
C2 C1 1.429(11)
C1 C3 1.465(12)
C3 C13 1.397(11)
C3 C17 1.420(11)
C13 C14 1.363(12)
C16 C15 1.357(12)
C16 C17 1.382(10)
C14 C15 1.378(11)
C9 C10 1.373(13)
